data_4334460
loop_
_publ_author_name
'Iacopo Ciabatti'
'Cristina Femoni'
'Maria Carmela Iapalucci'
'Giuliano Longoni'
'Tatiana Lovato'
'Stefano Zacchini'

_publ_section_title
;
 PPh3-Derivatives of [Pt3n(CO)6n]2- (n= 2-6) Chini's Clusters: Syntheses,
 Structures, and 31P NMR Studies
;
_journal_name_full 'Inorganic Chemistry'
_journal_page_first 4384
_journal_page_last 4395
_journal_paper_doi 10.1021/ic3025414
_journal_volume 52
_journal_year 2013
_chemical_formula_sum 'C78 H102 N2 O10 P2 Pt6'
_chemical_formula_weight 2460.10
_chemical_name_systematic
; 
 ? 
;
_space_group_IT_number 14
_symmetry_cell_setting monoclinic
_symmetry_space_group_name_Hall '-P 2yn'
_symmetry_space_group_name_H-M 'P 1 21/n 1'
_atom_sites_solution_hydrogens geom
_atom_sites_solution_primary direct
_atom_sites_solution_secondary difmap
_audit_creation_method SHELXL-97
_cell_angle_alpha 90.00
_cell_angle_beta 91.3210(10)
_cell_angle_gamma 90.00
_cell_formula_units_Z 2
_cell_length_a 12.1277(12)
_cell_length_b 23.282(2)
_cell_length_c 14.4729(14)
_cell_measurement_temperature 295(2)
_cell_volume 4085.4(7)
_computing_structure_refinement 'SHELXL-97 (Sheldrick, 1997)'
_computing_structure_solution 'SHELXS-97 (Sheldrick, 1990)'
_diffrn_ambient_temperature 295(2)
_diffrn_measured_fraction_theta_full 0.999
_diffrn_measured_fraction_theta_max 0.999
_diffrn_radiation_monochromator graphite
_diffrn_radiation_source 'fine-focus sealed tube'
_diffrn_radiation_type MoK\a
_diffrn_radiation_wavelength 0.71073
_diffrn_reflns_av_R_equivalents 0.0954
_diffrn_reflns_av_sigmaI/netI 0.0755
_diffrn_reflns_limit_h_max 14
_diffrn_reflns_limit_h_min -14
_diffrn_reflns_limit_k_max 28
_diffrn_reflns_limit_k_min -28
_diffrn_reflns_limit_l_max 17
_diffrn_reflns_limit_l_min -17
_diffrn_reflns_number 41955
_diffrn_reflns_theta_full 26.00
_diffrn_reflns_theta_max 26.00
_diffrn_reflns_theta_min 1.66
_exptl_absorpt_coefficient_mu 10.327
_exptl_absorpt_correction_T_max 0.4249
_exptl_absorpt_correction_T_min 0.2888
_exptl_absorpt_correction_type empirical
_exptl_crystal_colour orange-red
_exptl_crystal_density_diffrn 2.000
_exptl_crystal_description plate
_exptl_crystal_F_000 2324
_exptl_crystal_size_max 0.16
_exptl_crystal_size_mid 0.15
_exptl_crystal_size_min 0.10
_refine_diff_density_max 0.723
_refine_diff_density_min -0.576
_refine_diff_density_rms 0.147
_refine_ls_extinction_method none
_refine_ls_goodness_of_fit_ref 1.003
_refine_ls_hydrogen_treatment constr
_refine_ls_matrix_type full
_refine_ls_number_parameters 479
_refine_ls_number_reflns 8007
_refine_ls_number_restraints 438
_refine_ls_restrained_S_all 1.005
_refine_ls_R_factor_all 0.1071
_refine_ls_R_factor_gt 0.0406
_refine_ls_shift/su_max 0.002
_refine_ls_shift/su_mean 0.000
_refine_ls_structure_factor_coef Fsqd
_refine_ls_weighting_details 'calc w=1/[\s^2^(Fo^2^)+(0.0242P)^2^+0.0000P] where P=(Fo^2^+2Fc^2^)/3'
_refine_ls_weighting_scheme calc
_refine_ls_wR_factor_gt 0.0630
_refine_ls_wR_factor_ref 0.0820
_reflns_number_gt 4432
_reflns_number_total 8007
_reflns_threshold_expression >2sigma(I)
_cod_data_source_file ic3025414_si_001_2.cif
_cod_data_source_block p21n_[NBu4]2[Pt6(CO)11(PPh3)]
_cod_database_code 4334460

loop_
_symmetry_equiv_pos_as_xyz
'x, y, z'
'-x+1/2, y+1/2, -z+1/2'
'-x, -y, -z'
'x-1/2, -y-1/2, z-1/2'

loop_
_atom_site_label
_atom_site_type_symbol
_atom_site_fract_x
_atom_site_fract_y
_atom_site_fract_z
_atom_site_U_iso_or_equiv
_atom_site_adp_type
_atom_site_occupancy
_atom_site_symmetry_multiplicity
_atom_site_calc_flag
_atom_site_refinement_flags
_atom_site_disorder_assembly
_atom_site_disorder_group
Pt1 Pt 0.50736(3) 0.043031(16) 0.85592(3) 0.05200(12) Uani 1 1 d . . .
Pt2 Pt 0.61080(3) -0.049340(17) 0.92541(3) 0.05515(12) Uani 1 1 d . . .
Pt3 Pt 0.62623(3) 0.051454(17) 1.01176(3) 0.05456(12) Uani 1 1 d . . .
C1 C 0.5300(9) -0.0331(5) 0.7983(8) 0.075(3) Uani 1 1 d U . .
C2 C 0.6436(10) -0.1247(5) 0.9087(8) 0.084(3) Uani 1 1 d U . .
C3 C 0.7211(9) -0.0201(4) 1.0227(7) 0.061(3) Uani 1 1 d U . .
C4 C 0.6752(11) 0.0989(6) 1.1016(9) 0.100(4) Uani 1 1 d U . .
C5 C 0.5642(8) 0.1133(5) 0.9187(7) 0.069(3) Uani 1 1 d U . .
O1 O 0.5171(7) -0.0588(3) 0.7270(6) 0.096(3) Uani 1 1 d U . .
O2 O 0.6638(7) -0.1724(4) 0.8949(6) 0.109(3) Uani 1 1 d U . .
O3 O 0.8031(6) -0.0353(3) 1.0637(5) 0.083(2) Uani 1 1 d U . .
O4 O 0.7054(8) 0.1290(4) 1.1610(7) 0.135(3) Uani 1 1 d U . .
O5 O 0.5768(6) 0.1634(3) 0.9105(5) 0.092(2) Uani 1 1 d U . .
P1 P 0.4147(2) 0.08634(11) 0.73974(19) 0.0558(7) Uani 1 1 d . . .
C11 C 0.3090(8) 0.0450(4) 0.6783(7) 0.064(2) Uani 1 1 d U . .
C12 C 0.2651(9) 0.0601(5) 0.5932(8) 0.081(3) Uani 1 1 d U . .
H12 H 0.2920 0.0924 0.5632 0.098 Uiso 1 1 calc R . .
C13 C 0.1806(10) 0.0277(5) 0.5508(8) 0.090(3) Uani 1 1 d U . .
H13 H 0.1537 0.0384 0.4926 0.108 Uiso 1 1 calc R . .
C14 C 0.1376(10) -0.0185(5) 0.5925(8) 0.091(3) Uani 1 1 d U . .
H14 H 0.0805 -0.0393 0.5646 0.109 Uiso 1 1 calc R . .
C15 C 0.1801(9) -0.0338(5) 0.6764(8) 0.087(3) Uani 1 1 d U . .
H15 H 0.1525 -0.0661 0.7057 0.104 Uiso 1 1 calc R . .
C16 C 0.2639(8) -0.0023(5) 0.7197(7) 0.074(3) Uani 1 1 d U . .
H16 H 0.2899 -0.0134 0.7779 0.089 Uiso 1 1 calc R . .
C17 C 0.5072(8) 0.1083(4) 0.6496(7) 0.061(2) Uani 1 1 d U . .
C18 C 0.5315(9) 0.0725(5) 0.5762(8) 0.083(3) Uani 1 1 d U . .
H18 H 0.4965 0.0371 0.5718 0.100 Uiso 1 1 calc R . .
C19 C 0.6062(9) 0.0876(6) 0.5088(8) 0.095(3) Uani 1 1 d U . .
H19 H 0.6209 0.0626 0.4605 0.114 Uiso 1 1 calc R . .
C20 C 0.6569(9) 0.1390(6) 0.5149(9) 0.093(3) Uani 1 1 d U . .
H20 H 0.7070 0.1496 0.4703 0.111 Uiso 1 1 calc R . .
C21 C 0.6357(8) 0.1758(5) 0.5856(8) 0.082(3) Uani 1 1 d U . .
H21 H 0.6705 0.2113 0.5883 0.099 Uiso 1 1 calc R . .
C23 C 0.3402(7) 0.1523(4) 0.7641(7) 0.057(2) Uani 1 1 d U . .
C24 C 0.3118(8) 0.1928(4) 0.6959(8) 0.073(3) Uani 1 1 d U . .
H24 H 0.3319 0.1863 0.6352 0.087 Uiso 1 1 calc R . .
C25 C 0.2544(9) 0.2422(5) 0.7176(8) 0.081(3) Uani 1 1 d U . .
H25 H 0.2369 0.2688 0.6716 0.097 Uiso 1 1 calc R . .
C26 C 0.2235(9) 0.2519(5) 0.8055(9) 0.081(3) Uani 1 1 d U . .
H26 H 0.1849 0.2852 0.8193 0.098 Uiso 1 1 calc R . .
C27 C 0.2486(8) 0.2133(4) 0.8747(8) 0.074(3) Uani 1 1 d U . .
H27 H 0.2266 0.2200 0.9349 0.089 Uiso 1 1 calc R . .
C28 C 0.3071(7) 0.1643(4) 0.8529(7) 0.063(2) Uani 1 1 d U . .
H28 H 0.3249 0.1384 0.8998 0.076 Uiso 1 1 calc R . .
C35 C 0.5624(8) 0.1604(5) 0.6533(8) 0.075(3) Uani 1 1 d U . .
H35 H 0.5501 0.1854 0.7021 0.090 Uiso 1 1 calc R . .
N1 N 0.9191(6) 0.1335(3) 0.7916(6) 0.089(2) Uani 1 1 d DU . .
C101 C 0.8440(8) 0.0845(4) 0.7703(9) 0.103(3) Uani 1 1 d DU A .
H10A H 0.7980 0.0950 0.7172 0.124 Uiso 1 1 calc R . .
H10B H 0.7957 0.0794 0.8222 0.124 Uiso 1 1 calc R . .
C102 C 0.8977(9) 0.0267(4) 0.7500(9) 0.121(4) Uani 1 1 d DU . .
H10C H 0.9532 0.0315 0.7035 0.145 Uiso 1 1 calc R A .
H10D H 0.9334 0.0119 0.8057 0.145 Uiso 1 1 calc R . .
C103 C 0.8098(10) -0.0152(5) 0.7157(10) 0.133(4) Uani 1 1 d DU A .
H10E H 0.7496 -0.0163 0.7585 0.159 Uiso 1 1 calc R . .
H10F H 0.7807 -0.0029 0.6559 0.159 Uiso 1 1 calc R . .
C104 C 0.8609(12) -0.0742(5) 0.7076(10) 0.156(6) Uani 1 1 d DU . .
H10G H 0.8058 -0.1011 0.6867 0.234 Uiso 1 1 calc RD A .
H10H H 0.8898 -0.0860 0.7669 0.234 Uiso 1 1 calc R . .
H10I H 0.9195 -0.0729 0.6642 0.234 Uiso 1 1 calc R . .
C105 C 0.9971(7) 0.1437(5) 0.7155(6) 0.085(3) Uani 1 1 d DU A .
H10J H 1.0418 0.1094 0.7086 0.102 Uiso 1 1 calc R . .
H10K H 1.0464 0.1746 0.7340 0.102 Uiso 1 1 calc R . .
C106 C 0.9464(8) 0.1586(5) 0.6209(6) 0.093(3) Uani 1 1 d DU . .
H10L H 0.9083 0.1251 0.5964 0.112 Uiso 1 1 calc R A .
H10M H 0.8921 0.1888 0.6286 0.112 Uiso 1 1 calc R . .
C107 C 1.0302(8) 0.1784(6) 0.5517(7) 0.105(4) Uani 1 1 d DU A .
H10N H 1.0661 0.2128 0.5753 0.127 Uiso 1 1 calc R . .
H10O H 1.0863 0.1490 0.5464 0.127 Uiso 1 1 calc R . .
C108 C 0.9822(9) 0.1911(6) 0.4563(7) 0.122(5) Uani 1 1 d DU . .
H10P H 1.0399 0.2038 0.4167 0.183 Uiso 1 1 calc R A .
H10Q H 0.9273 0.2206 0.4605 0.183 Uiso 1 1 calc R . .
H10R H 0.9491 0.1569 0.4311 0.183 Uiso 1 1 calc R . .
C109 C 0.9885(7) 0.1196(5) 0.8750(6) 0.092(3) Uani 1 1 d DU A .
H10S H 1.0345 0.1526 0.8898 0.110 Uiso 1 1 calc R . .
H10T H 1.0370 0.0881 0.8600 0.110 Uiso 1 1 calc R . .
C110 C 0.9246(9) 0.1034(6) 0.9606(7) 0.117(3) Uani 1 1 d DU . .
H11A H 0.8637 0.1301 0.9666 0.140 Uiso 1 1 calc R A .
H11B H 0.8934 0.0655 0.9513 0.140 Uiso 1 1 calc R . .
C111 C 0.9915(11) 0.1033(6) 1.0506(8) 0.128(4) Uani 1 1 d DU A .
H11C H 0.9513 0.0829 1.0976 0.153 Uiso 1 1 calc R . .
H11D H 1.0608 0.0836 1.0417 0.153 Uiso 1 1 calc R . .
C112 C 1.0137(12) 0.1641(6) 1.0825(11) 0.176(6) Uani 1 1 d DU . .
H11E H 1.0595 0.1634 1.1375 0.263 Uiso 1 1 calc R A .
H11F H 0.9452 0.1828 1.0954 0.263 Uiso 1 1 calc R . .
H11G H 1.0507 0.1848 1.0349 0.263 Uiso 1 1 calc R . .
C113 C 0.8382(16) 0.1792(9) 0.811(4) 0.094(4) Uani 0.494(14) 1 d PDU A 1
H11H H 0.7895 0.1659 0.8590 0.113 Uiso 0.494(14) 1 calc PR A 1
H11I H 0.7936 0.1864 0.7560 0.113 Uiso 0.494(14) 1 calc PR A 1
C114 C 0.892(2) 0.2354(8) 0.843(2) 0.101(4) Uani 0.494(14) 1 d PDU A 1
H11J H 0.9391 0.2498 0.7950 0.122 Uiso 0.494(14) 1 calc PR A 1
H11K H 0.9367 0.2288 0.8981 0.122 Uiso 0.494(14) 1 calc PR A 1
C115 C 0.8019(17) 0.2795(9) 0.863(2) 0.108(5) Uani 0.494(14) 1 d PDU A 1
H11L H 0.7611 0.2895 0.8067 0.130 Uiso 0.494(14) 1 calc PR A 1
H11M H 0.7508 0.2646 0.9075 0.130 Uiso 0.494(14) 1 calc PR A 1
C116 C 0.863(2) 0.3316(9) 0.902(2) 0.114(7) Uani 0.494(14) 1 d PDU A 1
H11N H 0.8213 0.3487 0.9498 0.172 Uiso 0.494(14) 1 calc PR A 1
H11O H 0.8739 0.3591 0.8532 0.172 Uiso 0.494(14) 1 calc PR A 1
H11P H 0.9340 0.3197 0.9265 0.172 Uiso 0.494(14) 1 calc PR A 1
C123 C 0.8560(17) 0.1878(7) 0.801(4) 0.094(4) Uani 0.506(14) 1 d PDU A 2
H12A H 0.8086 0.1836 0.8540 0.113 Uiso 0.506(14) 1 calc PR A 2
H12B H 0.8083 0.1918 0.7470 0.113 Uiso 0.506(14) 1 calc PR A 2
C124 C 0.920(2) 0.2439(8) 0.814(2) 0.101(4) Uani 0.506(14) 1 d PDU A 2
H12C H 0.9587 0.2521 0.7574 0.121 Uiso 0.506(14) 1 calc PR A 2
H12D H 0.9743 0.2393 0.8632 0.121 Uiso 0.506(14) 1 calc PR A 2
C125 C 0.845(2) 0.2946(9) 0.8360(15) 0.106(4) Uani 0.506(14) 1 d PDU A 2
H12E H 0.8849 0.3301 0.8269 0.128 Uiso 0.506(14) 1 calc PR A 2
H12F H 0.7817 0.2945 0.7938 0.128 Uiso 0.506(14) 1 calc PR A 2
C126 C 0.805(2) 0.2923(13) 0.9349(14) 0.121(7) Uani 0.506(14) 1 d PDU A 2
H12G H 0.8086 0.3300 0.9615 0.181 Uiso 0.506(14) 1 calc PR A 2
H12H H 0.8512 0.2666 0.9705 0.181 Uiso 0.506(14) 1 calc PR A 2
H12I H 0.7303 0.2787 0.9350 0.181 Uiso 0.506(14) 1 calc PR A 2

loop_
_atom_site_aniso_label
_atom_site_aniso_U_11
_atom_site_aniso_U_22
_atom_site_aniso_U_33
_atom_site_aniso_U_23
_atom_site_aniso_U_13
_atom_site_aniso_U_12
Pt1 0.0491(2) 0.0533(2) 0.0537(2) 0.0092(2) 0.00275(18) 0.0061(2)
Pt2 0.0536(2) 0.0531(3) 0.0590(3) 0.0071(2) 0.00646(19) 0.0094(2)
Pt3 0.0511(2) 0.0569(3) 0.0557(3) 0.0034(2) 0.00307(18) 0.0019(2)
C1 0.071(7) 0.086(8) 0.068(8) 0.002(6) -0.003(6) 0.013(6)
C2 0.116(9) 0.070(8) 0.067(8) 0.007(7) -0.001(7) 0.018(7)
C3 0.063(7) 0.065(7) 0.056(7) 0.015(5) 0.018(5) 0.009(5)
C4 0.116(7) 0.091(7) 0.093(8) 0.000(6) -0.004(6) -0.017(6)
C5 0.058(6) 0.062(7) 0.087(8) 0.013(6) 0.009(6) -0.002(6)
O1 0.117(6) 0.095(6) 0.076(6) -0.015(5) -0.007(5) 0.036(5)
O2 0.141(6) 0.085(5) 0.101(6) -0.011(5) -0.004(5) 0.024(5)
O3 0.057(5) 0.093(6) 0.098(6) 0.014(5) -0.011(4) 0.013(4)
O4 0.176(7) 0.102(6) 0.126(7) -0.016(5) -0.015(6) -0.025(5)
O5 0.106(6) 0.062(5) 0.108(7) 0.011(5) -0.014(5) -0.010(5)
P1 0.0569(17) 0.0549(17) 0.0555(18) 0.0084(14) 0.0019(14) 0.0035(13)
C11 0.067(5) 0.067(6) 0.058(5) 0.005(5) -0.001(5) 0.001(5)
C12 0.087(6) 0.084(6) 0.072(6) 0.014(5) -0.018(5) -0.005(5)
C13 0.092(7) 0.100(7) 0.077(6) 0.005(6) -0.027(5) -0.002(6)
C14 0.081(6) 0.107(7) 0.082(7) -0.004(6) -0.017(6) -0.009(6)
C15 0.080(6) 0.097(7) 0.082(6) 0.003(6) -0.004(5) -0.029(5)
C16 0.069(6) 0.086(6) 0.066(6) 0.005(5) -0.003(5) -0.015(5)
C17 0.051(5) 0.075(6) 0.058(6) 0.011(5) 0.003(5) 0.005(5)
C18 0.077(6) 0.098(7) 0.075(6) 0.005(5) 0.021(5) 0.003(5)
C19 0.089(7) 0.117(7) 0.080(6) 0.005(6) 0.024(6) 0.002(6)
C20 0.079(6) 0.118(8) 0.082(7) 0.020(6) 0.015(6) -0.007(6)
C21 0.065(6) 0.099(7) 0.082(7) 0.015(6) 0.006(5) -0.008(5)
C23 0.054(5) 0.055(5) 0.061(6) 0.005(5) -0.002(5) 0.009(4)
C24 0.073(6) 0.068(6) 0.077(6) 0.008(5) -0.006(5) 0.011(5)
C25 0.086(6) 0.066(6) 0.091(7) 0.010(6) -0.009(6) 0.016(5)
C26 0.082(6) 0.061(6) 0.101(7) -0.007(6) -0.013(6) 0.016(5)
C27 0.071(6) 0.062(6) 0.089(6) -0.012(5) -0.005(5) 0.014(5)
C28 0.055(5) 0.063(5) 0.072(6) 0.002(5) -0.006(5) 0.006(4)
C35 0.062(6) 0.091(6) 0.073(6) 0.015(5) 0.000(5) -0.001(5)
N1 0.055(5) 0.109(5) 0.102(5) -0.005(5) 0.007(4) 0.008(4)
C101 0.075(6) 0.121(7) 0.114(7) -0.006(6) 0.010(6) -0.008(6)
C102 0.109(7) 0.122(8) 0.132(7) -0.008(7) 0.005(6) -0.016(6)
C103 0.128(7) 0.137(7) 0.134(7) -0.016(6) 0.024(6) -0.012(6)
C104 0.168(9) 0.155(9) 0.145(9) 0.001(8) 0.010(7) -0.026(7)
C105 0.054(5) 0.102(6) 0.097(7) 0.007(6) 0.006(5) 0.003(5)
C106 0.070(6) 0.114(7) 0.096(7) 0.010(6) 0.008(5) -0.003(6)
C107 0.086(7) 0.133(8) 0.097(8) 0.015(7) 0.006(6) 0.001(6)
C108 0.118(8) 0.129(8) 0.119(8) 0.019(7) 0.003(7) 0.004(7)
C109 0.057(6) 0.121(7) 0.098(7) -0.007(6) 0.012(5) 0.002(5)
C110 0.088(7) 0.148(8) 0.114(8) 0.003(7) 0.004(6) -0.008(6)
C111 0.112(8) 0.151(9) 0.121(9) 0.004(8) 0.006(7) 0.005(8)
C112 0.181(9) 0.174(9) 0.171(9) -0.004(8) 0.000(8) -0.005(8)
C113 0.061(7) 0.114(8) 0.107(8) -0.011(7) 0.008(7) 0.021(6)
C114 0.078(8) 0.118(8) 0.110(9) -0.015(7) 0.016(7) 0.023(6)
C115 0.094(10) 0.121(9) 0.110(10) -0.021(9) 0.021(9) 0.021(8)
C116 0.112(13) 0.125(13) 0.107(13) -0.026(12) 0.007(12) 0.015(11)
C123 0.063(7) 0.113(7) 0.107(8) -0.012(7) 0.013(6) 0.020(6)
C124 0.076(8) 0.117(8) 0.110(9) -0.016(8) 0.022(8) 0.022(7)
C125 0.089(9) 0.120(9) 0.111(10) -0.019(8) 0.020(8) 0.020(7)
C126 0.121(13) 0.129(13) 0.112(13) -0.018(12) 0.009(12) 0.020(11)

loop_
_atom_type_symbol
_atom_type_description
_atom_type_scat_dispersion_real
_atom_type_scat_dispersion_imag
_atom_type_scat_source
C C 0.0033 0.0016 'International Tables Vol C Tables 4.2.6.8 and 6.1.1.4'
H H 0.0000 0.0000 'International Tables Vol C Tables 4.2.6.8 and 6.1.1.4'
N N 0.0061 0.0033 'International Tables Vol C Tables 4.2.6.8 and 6.1.1.4'
O O 0.0106 0.0060 'International Tables Vol C Tables 4.2.6.8 and 6.1.1.4'
P P 0.1023 0.0942 'International Tables Vol C Tables 4.2.6.8 and 6.1.1.4'
Pt Pt -1.7033 8.3905 'International Tables Vol C Tables 4.2.6.8 and 6.1.1.4'

loop_
_geom_angle_atom_site_label_1
_geom_angle_atom_site_label_2
_geom_angle_atom_site_label_3
_geom_angle
_geom_angle_site_symmetry_3
C1 Pt1 C5 151.6(4) .
C1 Pt1 P1 99.1(3) .
C5 Pt1 P1 97.8(3) .
C1 Pt1 Pt3 110.2(3) .
C5 Pt1 Pt3 51.4(3) .
P1 Pt1 Pt3 149.00(7) .
C1 Pt1 Pt2 51.0(3) .
C5 Pt1 Pt2 109.6(3) .
P1 Pt1 Pt2 150.10(7) .
Pt3 Pt1 Pt2 59.954(15) .
C2 Pt2 C3 105.8(5) .
C2 Pt2 C1 99.0(5) .
C3 Pt2 C1 146.3(4) .
C2 Pt2 Pt3 154.2(4) .
C3 Pt2 Pt3 48.9(3) .
C1 Pt2 Pt3 106.2(3) .
C2 Pt2 Pt1 146.0(4) .
C3 Pt2 Pt1 106.6(3) .
C1 Pt2 Pt1 47.2(3) .
Pt3 Pt2 Pt1 59.679(16) .
C2 Pt2 Pt3 103.7(4) 3_657
C3 Pt2 Pt3 114.2(3) 3_657
C1 Pt2 Pt3 80.8(3) 3_657
Pt3 Pt2 Pt3 86.013(16) 3_657
Pt1 Pt2 Pt3 71.727(15) 3_657
C4 Pt3 C3 105.8(5) .
C4 Pt3 C5 98.6(5) .
C3 Pt3 C5 143.9(4) .
C4 Pt3 Pt1 145.4(4) .
C3 Pt3 Pt1 107.5(3) .
C5 Pt3 Pt1 47.7(3) .
C4 Pt3 Pt2 154.2(4) .
C3 Pt3 Pt2 49.2(3) .
C5 Pt3 Pt2 106.5(3) .
Pt1 Pt3 Pt2 60.367(15) .
C4 Pt3 Pt2 95.3(4) 3_657
C3 Pt3 Pt2 120.2(3) 3_657
C5 Pt3 Pt2 82.8(3) 3_657
Pt1 Pt3 Pt2 75.758(15) 3_657
Pt2 Pt3 Pt2 93.987(16) 3_657
O1 C1 Pt1 142.4(9) .
O1 C1 Pt2 135.5(9) .
Pt1 C1 Pt2 81.9(4) .
O2 C2 Pt2 177.6(11) .
O3 C3 Pt3 137.9(9) .
O3 C3 Pt2 140.1(8) .
Pt3 C3 Pt2 81.9(4) .
O4 C4 Pt3 178.5(13) .
O5 C5 Pt1 144.2(9) .
O5 C5 Pt3 134.1(9) .
Pt1 C5 Pt3 81.0(4) .
C17 P1 C11 103.8(5) .
C17 P1 C23 102.7(5) .
C11 P1 C23 101.2(4) .
C17 P1 Pt1 111.0(3) .
C11 P1 Pt1 117.7(3) .
C23 P1 Pt1 118.5(3) .
C16 C11 C12 116.5(10) .
C16 C11 P1 119.6(8) .
C12 C11 P1 123.8(8) .
C11 C12 C13 121.2(11) .
C11 C12 H12 119.4 .
C13 C12 H12 119.4 .
C14 C13 C12 121.4(12) .
C14 C13 H13 119.3 .
C12 C13 H13 119.3 .
C13 C14 C15 118.0(12) .
C13 C14 H14 121.0 .
C15 C14 H14 121.0 .
C14 C15 C16 121.5(12) .
C14 C15 H15 119.2 .
C16 C15 H15 119.2 .
C11 C16 C15 121.4(11) .
C11 C16 H16 119.3 .
C15 C16 H16 119.3 .
C35 C17 C18 116.4(10) .
C35 C17 P1 121.7(9) .
C18 C17 P1 121.9(8) .
C17 C18 C19 122.6(12) .
C17 C18 H18 118.7 .
C19 C18 H18 118.7 .
C20 C19 C18 118.8(13) .
C20 C19 H19 120.6 .
C18 C19 H19 120.6 .
C19 C20 C21 120.9(12) .
C19 C20 H20 119.6 .
C21 C20 H20 119.6 .
C20 C21 C35 120.3(12) .
C20 C21 H21 119.8 .
C35 C21 H21 119.8 .
C28 C23 C24 116.6(9) .
C28 C23 P1 120.4(8) .
C24 C23 P1 123.0(8) .
C25 C24 C23 121.0(11) .
C25 C24 H24 119.5 .
C23 C24 H24 119.5 .
C26 C25 C24 120.2(11) .
C26 C25 H25 119.9 .
C24 C25 H25 119.9 .
C25 C26 C27 120.9(11) .
C25 C26 H26 119.5 .
C27 C26 H26 119.5 .
C26 C27 C28 118.7(11) .
C26 C27 H27 120.7 .
C28 C27 H27 120.7 .
C23 C28 C27 122.6(10) .
C23 C28 H28 118.7 .
C27 C28 H28 118.7 .
C21 C35 C17 121.0(11) .
C21 C35 H35 119.5 .
C17 C35 H35 119.5 .
C113 N1 C123 13(3) .
C113 N1 C101 100.8(11) .
C123 N1 C101 111.0(12) .
C113 N1 C105 118(2) .
C123 N1 C105 105.8(17) .
C101 N1 C105 111.4(8) .
C113 N1 C109 111(2) .
C123 N1 C109 113(2) .
C101 N1 C109 109.4(8) .
C105 N1 C109 106.1(7) .
N1 C101 C102 117.1(8) .
N1 C101 H10A 108.0 .
C102 C101 H10A 108.0 .
N1 C101 H10B 108.0 .
C102 C101 H10B 108.0 .
H10A C101 H10B 107.3 .
C103 C102 C101 109.3(9) .
C103 C102 H10C 109.8 .
C101 C102 H10C 109.8 .
C103 C102 H10D 109.8 .
C101 C102 H10D 109.8 .
H10C C102 H10D 108.3 .
C104 C103 C102 108.9(10) .
C104 C103 H10E 109.9 .
C102 C103 H10E 109.9 .
C104 C103 H10F 109.9 .
C102 C103 H10F 109.9 .
H10E C103 H10F 108.3 .
C103 C104 H10G 109.5 .
C103 C104 H10H 109.5 .
H10G C104 H10H 109.5 .
C103 C104 H10I 109.5 .
H10G C104 H10I 109.5 .
H10H C104 H10I 109.5 .
N1 C105 C106 116.7(8) .
N1 C105 H10J 108.1 .
C106 C105 H10J 108.1 .
N1 C105 H10K 108.1 .
C106 C105 H10K 108.1 .
H10J C105 H10K 107.3 .
C107 C106 C105 113.5(8) .
C107 C106 H10L 108.9 .
C105 C106 H10L 108.9 .
C107 C106 H10M 108.9 .
C105 C106 H10M 108.9 .
H10L C106 H10M 107.7 .
C108 C107 C106 114.3(9) .
C108 C107 H10N 108.7 .
C106 C107 H10N 108.7 .
C108 C107 H10O 108.7 .
C106 C107 H10O 108.7 .
H10N C107 H10O 107.6 .
C107 C108 H10P 109.5 .
C107 C108 H10Q 109.5 .
H10P C108 H10Q 109.5 .
C107 C108 H10R 109.5 .
H10P C108 H10R 109.5 .
H10Q C108 H10R 109.5 .
N1 C109 C110 115.1(8) .
N1 C109 H10S 108.5 .
C110 C109 H10S 108.5 .
N1 C109 H10T 108.5 .
C110 C109 H10T 108.5 .
H10S C109 H10T 107.5 .
C111 C110 C109 115.2(9) .
C111 C110 H11A 108.5 .
C109 C110 H11A 108.5 .
C111 C110 H11B 108.5 .
C109 C110 H11B 108.5 .
H11A C110 H11B 107.5 .
C112 C111 C110 110.4(11) .
C112 C111 H11C 109.6 .
C110 C111 H11C 109.6 .
C112 C111 H11D 109.6 .
C110 C111 H11D 109.6 .
H11C C111 H11D 108.1 .
C111 C112 H11E 109.5 .
C111 C112 H11F 109.5 .
H11E C112 H11F 109.5 .
C111 C112 H11G 109.5 .
H11E C112 H11G 109.5 .
H11F C112 H11G 109.5 .
N1 C113 C114 113.2(13) .
N1 C113 H11H 108.9 .
C114 C113 H11H 108.9 .
N1 C113 H11I 108.9 .
C114 C113 H11I 108.9 .
H11H C113 H11I 107.7 .
C113 C114 C115 109.4(13) .
C113 C114 H11J 109.8 .
C115 C114 H11J 109.8 .
C113 C114 H11K 109.8 .
C115 C114 H11K 109.8 .
H11J C114 H11K 108.2 .
C116 C115 C114 105.0(14) .
C116 C115 H11L 110.7 .
C114 C115 H11L 110.7 .
C116 C115 H11M 110.7 .
C114 C115 H11M 110.7 .
H11L C115 H11M 108.8 .
C115 C116 H11N 109.5 .
C115 C116 H11O 109.5 .
H11N C116 H11O 109.5 .
C115 C116 H11P 109.5 .
H11N C116 H11P 109.5 .
H11O C116 H11P 109.5 .
N1 C123 C124 118.5(14) .
N1 C123 H12A 107.7 .
C124 C123 H12A 107.7 .
N1 C123 H12B 107.7 .
C124 C123 H12B 107.7 .
H12A C123 H12B 107.1 .
C123 C124 C125 112.6(14) .
C123 C124 H12C 109.1 .
C125 C124 H12C 109.1 .
C123 C124 H12D 109.1 .
C125 C124 H12D 109.1 .
H12C C124 H12D 107.8 .
C126 C125 C124 112.0(15) .
C126 C125 H12E 109.2 .
C124 C125 H12E 109.2 .
C126 C125 H12F 109.2 .
C124 C125 H12F 109.2 .
H12E C125 H12F 107.9 .
C125 C126 H12G 109.5 .
C125 C126 H12H 109.5 .
H12G C126 H12H 109.5 .
C125 C126 H12I 109.5 .
H12G C126 H12I 109.5 .
H12H C126 H12I 109.5 .

loop_
_geom_bond_atom_site_label_1
_geom_bond_atom_site_label_2
_geom_bond_distance
_geom_bond_site_symmetry_2
Pt1 C1 1.981(12) .
Pt1 C5 1.988(11) .
Pt1 P1 2.240(3) .
Pt1 Pt3 2.6558(6) .
Pt1 Pt2 2.6743(6) .
Pt2 C2 1.815(12) .
Pt2 C3 2.036(11) .
Pt2 C1 2.099(11) .
Pt2 Pt3 2.6632(6) .
Pt2 Pt3 3.0353(6) 3_657
Pt3 C4 1.797(13) .
Pt3 C3 2.028(10) .
Pt3 C5 2.100(11) .
Pt3 Pt2 3.0353(6) 3_657
C1 O1 1.200(11) .
C2 O2 1.156(11) .
C3 O3 1.200(10) .
C4 O4 1.161(13) .
C5 O5 1.181(11) .
P1 C17 1.813(10) .
P1 C11 1.818(10) .
P1 C23 1.821(9) .
C11 C16 1.373(12) .
C11 C12 1.377(13) .
C12 C13 1.402(14) .
C12 H12 0.9300 .
C13 C14 1.344(14) .
C13 H13 0.9300 .
C14 C15 1.356(14) .
C14 H14 0.9300 .
C15 C16 1.392(13) .
C15 H15 0.9300 .
C16 H16 0.9300 .
C17 C35 1.386(13) .
C17 C18 1.387(13) .
C18 C19 1.391(13) .
C18 H18 0.9300 .
C19 C20 1.348(15) .
C19 H19 0.9300 .
C20 C21 1.362(14) .
C20 H20 0.9300 .
C21 C35 1.385(13) .
C21 H21 0.9300 .
C23 C28 1.383(12) .
C23 C24 1.401(12) .
C24 C25 1.385(13) .
C24 H24 0.9300 .
C25 C26 1.353(14) .
C25 H25 0.9300 .
C26 C27 1.374(13) .
C26 H26 0.9300 .
C27 C28 1.384(12) .
C27 H27 0.9300 .
C28 H28 0.9300 .
C35 H35 0.9300 .
N1 C113 1.479(8) .
N1 C123 1.485(8) .
N1 C101 1.488(7) .
N1 C105 1.489(7) .
N1 C109 1.491(7) .
C101 C102 1.525(7) .
C101 H10A 0.9700 .
C101 H10B 0.9700 .
C102 C103 1.520(8) .
C102 H10C 0.9700 .
C102 H10D 0.9700 .
C103 C104 1.512(8) .
C103 H10E 0.9700 .
C103 H10F 0.9700 .
C104 H10G 0.9600 .
C104 H10H 0.9600 .
C104 H10I 0.9600 .
C105 C106 1.527(7) .
C105 H10J 0.9700 .
C105 H10K 0.9700 .
C106 C107 1.516(7) .
C106 H10L 0.9700 .
C106 H10M 0.9700 .
C107 C108 1.515(7) .
C107 H10N 0.9700 .
C107 H10O 0.9700 .
C108 H10P 0.9600 .
C108 H10Q 0.9600 .
C108 H10R 0.9600 .
C109 C110 1.524(7) .
C109 H10S 0.9700 .
C109 H10T 0.9700 .
C110 C111 1.519(8) .
C110 H11A 0.9700 .
C110 H11B 0.9700 .
C111 C112 1.511(8) .
C111 H11C 0.9700 .
C111 H11D 0.9700 .
C112 H11E 0.9600 .
C112 H11F 0.9600 .
C112 H11G 0.9600 .
C113 C114 1.525(8) .
C113 H11H 0.9700 .
C113 H11I 0.9700 .
C114 C115 1.530(8) .
C114 H11J 0.9700 .
C114 H11K 0.9700 .
C115 C116 1.526(9) .
C115 H11L 0.9700 .
C115 H11M 0.9700 .
C116 H11N 0.9600 .
C116 H11O 0.9600 .
C116 H11P 0.9600 .
C123 C124 1.526(8) .
C123 H12A 0.9700 .
C123 H12B 0.9700 .
C124 C125 1.529(8) .
C124 H12C 0.9700 .
C124 H12D 0.9700 .
C125 C126 1.521(9) .
C125 H12E 0.9700 .
C125 H12F 0.9700 .
C126 H12G 0.9600 .
C126 H12H 0.9600 .
C126 H12I 0.9600 .

loop_
_geom_torsion_atom_site_label_1
_geom_torsion_atom_site_label_2
_geom_torsion_atom_site_label_3
_geom_torsion_atom_site_label_4
_geom_torsion
_geom_torsion_site_symmetry_1
_geom_torsion_site_symmetry_4
C1 Pt1 Pt2 C2 -6.9(8) . .
C5 Pt1 Pt2 C2 -162.8(7) . .
P1 Pt1 Pt2 C2 -7.7(7) . .
Pt3 Pt1 Pt2 C2 -176.4(7) . .
C1 Pt1 Pt2 C3 155.1(5) . .
C5 Pt1 Pt2 C3 -0.8(4) . .
P1 Pt1 Pt2 C3 154.3(3) . .
Pt3 Pt1 Pt2 C3 -14.4(3) . .
C5 Pt1 Pt2 C1 -155.9(5) . .
P1 Pt1 Pt2 C1 -0.7(4) . .
Pt3 Pt1 Pt2 C1 -169.4(4) . .
C1 Pt1 Pt2 Pt3 169.4(4) . .
C5 Pt1 Pt2 Pt3 13.5(3) . .
P1 Pt1 Pt2 Pt3 168.70(14) . .
C1 Pt1 Pt2 Pt3 -94.4(4) . 3_657
C5 Pt1 Pt2 Pt3 109.8(3) . 3_657
P1 Pt1 Pt2 Pt3 -95.08(14) . 3_657
Pt3 Pt1 Pt2 Pt3 96.217(16) . 3_657
C1 Pt1 Pt3 C4 169.7(8) . .
C5 Pt1 Pt3 C4 14.8(8) . .
P1 Pt1 Pt3 C4 9.3(7) . .
Pt2 Pt1 Pt3 C4 178.4(7) . .
C1 Pt1 Pt3 C3 5.8(4) . .
C5 Pt1 Pt3 C3 -149.1(5) . .
P1 Pt1 Pt3 C3 -154.6(3) . .
Pt2 Pt1 Pt3 C3 14.5(3) . .
C1 Pt1 Pt3 C5 154.9(5) . .
P1 Pt1 Pt3 C5 -5.5(4) . .
Pt2 Pt1 Pt3 C5 163.6(4) . .
C1 Pt1 Pt3 Pt2 -8.7(3) . .
C5 Pt1 Pt3 Pt2 -163.6(4) . .
P1 Pt1 Pt3 Pt2 -169.07(13) . .
C1 Pt1 Pt3 Pt2 -111.8(3) . 3_657
C5 Pt1 Pt3 Pt2 93.3(4) . 3_657
P1 Pt1 Pt3 Pt2 87.81(13) . 3_657
Pt2 Pt1 Pt3 Pt2 -103.115(14) . 3_657
C2 Pt2 Pt3 C4 -2.6(13) . .
C3 Pt2 Pt3 C4 -16.3(10) . .
C1 Pt2 Pt3 C4 -169.9(10) . .
Pt1 Pt2 Pt3 C4 -177.9(9) . .
Pt3 Pt2 Pt3 C4 110.9(9) 3_657 .
C2 Pt2 Pt3 C3 13.7(9) . .
C1 Pt2 Pt3 C3 -153.6(5) . .
Pt1 Pt2 Pt3 C3 -161.6(3) . .
Pt3 Pt2 Pt3 C3 127.3(3) 3_657 .
C2 Pt2 Pt3 C5 162.8(9) . .
C3 Pt2 Pt3 C5 149.0(4) . .
C1 Pt2 Pt3 C5 -4.5(4) . .
Pt1 Pt2 Pt3 C5 -12.6(3) . .
Pt3 Pt2 Pt3 C5 -83.7(3) 3_657 .
C2 Pt2 Pt3 Pt1 175.3(9) . .
C3 Pt2 Pt3 Pt1 161.6(3) . .
C1 Pt2 Pt3 Pt1 8.0(3) . .
Pt3 Pt2 Pt3 Pt1 -71.134(15) 3_657 .
C2 Pt2 Pt3 Pt2 -113.5(9) . 3_657
C3 Pt2 Pt3 Pt2 -127.3(3) . 3_657
C1 Pt2 Pt3 Pt2 79.2(3) . 3_657
Pt1 Pt2 Pt3 Pt2 71.134(15) . 3_657
Pt3 Pt2 Pt3 Pt2 0.0 3_657 3_657
C5 Pt1 C1 O1 -119.8(15) . .
P1 Pt1 C1 O1 5.9(16) . .
Pt3 Pt1 C1 O1 -164.0(14) . .
Pt2 Pt1 C1 O1 -173.8(18) . .
C5 Pt1 C1 Pt2 53.9(10) . .
P1 Pt1 C1 Pt2 179.6(2) . .
Pt3 Pt1 C1 Pt2 9.7(4) . .
C2 Pt2 C1 O1 -9.3(14) . .
C3 Pt2 C1 O1 127.9(12) . .
Pt3 Pt2 C1 O1 165.1(12) . .
Pt1 Pt2 C1 O1 174.6(15) . .
Pt3 Pt2 C1 O1 -111.8(13) 3_657 .
C2 Pt2 C1 Pt1 176.1(4) . .
C3 Pt2 C1 Pt1 -46.7(8) . .
Pt3 Pt2 C1 Pt1 -9.5(4) . .
Pt3 Pt2 C1 Pt1 73.6(3) 3_657 .
C3 Pt2 C2 O2 -141(29) . .
C1 Pt2 C2 O2 16(29) . .
Pt3 Pt2 C2 O2 -152(29) . .
Pt1 Pt2 C2 O2 21(30) . .
Pt3 Pt2 C2 O2 99(29) 3_657 .
C4 Pt3 C3 O3 -10.0(13) . .
C5 Pt3 C3 O3 120.5(11) . .
Pt1 Pt3 C3 O3 160.6(10) . .
Pt2 Pt3 C3 O3 177.3(13) . .
Pt2 Pt3 C3 O3 -116.0(11) 3_657 .
C4 Pt3 C3 Pt2 172.7(4) . .
C5 Pt3 C3 Pt2 -56.8(7) . .
Pt1 Pt3 C3 Pt2 -16.7(3) . .
Pt2 Pt3 C3 Pt2 66.7(3) 3_657 .
C2 Pt2 C3 O3 9.0(13) . .
C1 Pt2 C3 O3 -126.8(12) . .
Pt3 Pt2 C3 O3 -177.2(14) . .
Pt1 Pt2 C3 O3 -160.7(11) . .
Pt3 Pt2 C3 O3 122.3(11) 3_657 .
C2 Pt2 C3 Pt3 -173.8(4) . .
C1 Pt2 C3 Pt3 50.3(8) . .
Pt1 Pt2 C3 Pt3 16.5(3) . .
Pt3 Pt2 C3 Pt3 -60.5(3) 3_657 .
C3 Pt3 C4 O4 -82(55) . .
C5 Pt3 C4 O4 125(54) . .
Pt1 Pt3 C4 O4 114(54) . .
Pt2 Pt3 C4 O4 -69(55) . .
Pt2 Pt3 C4 O4 42(55) 3_657 .
C1 Pt1 C5 O5 112.7(16) . .
P1 Pt1 C5 O5 -13.3(15) . .
Pt3 Pt1 C5 O5 169.6(17) . .
Pt2 Pt1 C5 O5 154.5(14) . .
C1 Pt1 C5 Pt3 -56.9(10) . .
P1 Pt1 C5 Pt3 177.2(2) . .
Pt2 Pt1 C5 Pt3 -15.0(3) . .
C4 Pt3 C5 O5 16.9(13) . .
C3 Pt3 C5 O5 -115.4(12) . .
Pt1 Pt3 C5 O5 -171.5(14) . .
Pt2 Pt3 C5 O5 -156.7(11) . .
Pt2 Pt3 C5 O5 111.2(12) 3_657 .
C4 Pt3 C5 Pt1 -171.6(5) . .
C3 Pt3 C5 Pt1 56.2(7) . .
Pt2 Pt3 C5 Pt1 14.8(3) . .
Pt2 Pt3 C5 Pt1 -77.2(2) 3_657 .
C1 Pt1 P1 C17 -77.3(5) . .
C5 Pt1 P1 C17 79.7(5) . .
Pt3 Pt1 P1 C17 84.0(4) . .
Pt2 Pt1 P1 C17 -76.8(4) . .
C1 Pt1 P1 C11 42.0(5) . .
C5 Pt1 P1 C11 -161.0(5) . .
Pt3 Pt1 P1 C11 -156.7(3) . .
Pt2 Pt1 P1 C11 42.6(4) . .
C1 Pt1 P1 C23 164.2(5) . .
C5 Pt1 P1 C23 -38.7(5) . .
Pt3 Pt1 P1 C23 -34.4(4) . .
Pt2 Pt1 P1 C23 164.8(3) . .
C17 P1 C11 C16 143.8(9) . .
C23 P1 C11 C16 -110.0(9) . .
Pt1 P1 C11 C16 20.8(10) . .
C17 P1 C11 C12 -40.4(10) . .
C23 P1 C11 C12 65.9(10) . .
Pt1 P1 C11 C12 -163.4(8) . .
C16 C11 C12 C13 -1.5(16) . .
P1 C11 C12 C13 -177.4(8) . .
C11 C12 C13 C14 1.5(19) . .
C12 C13 C14 C15 -1.4(19) . .
C13 C14 C15 C16 1.4(19) . .
C12 C11 C16 C15 1.5(16) . .
P1 C11 C16 C15 177.6(8) . .
C14 C15 C16 C11 -1.5(18) . .
C11 P1 C17 C35 146.7(8) . .
C23 P1 C17 C35 41.7(9) . .
Pt1 P1 C17 C35 -85.9(8) . .
C11 P1 C17 C18 -37.0(10) . .
C23 P1 C17 C18 -142.1(9) . .
Pt1 P1 C17 C18 90.3(9) . .
C35 C17 C18 C19 -0.5(16) . .
P1 C17 C18 C19 -176.9(9) . .
C17 C18 C19 C20 -0.2(18) . .
C18 C19 C20 C21 0.0(19) . .
C19 C20 C21 C35 0.9(19) . .
C17 P1 C23 C28 -146.0(8) . .
C11 P1 C23 C28 106.9(8) . .
Pt1 P1 C23 C28 -23.3(9) . .
C17 P1 C23 C24 35.0(9) . .
C11 P1 C23 C24 -72.1(9) . .
Pt1 P1 C23 C24 157.7(7) . .
C28 C23 C24 C25 0.5(15) . .
P1 C23 C24 C25 179.5(8) . .
C23 C24 C25 C26 -0.7(17) . .
C24 C25 C26 C27 0.1(18) . .
C25 C26 C27 C28 0.6(17) . .
C24 C23 C28 C27 0.3(15) . .
P1 C23 C28 C27 -178.8(8) . .
C26 C27 C28 C23 -0.8(16) . .
C20 C21 C35 C17 -1.7(17) . .
C18 C17 C35 C21 1.4(15) . .
P1 C17 C35 C21 177.9(8) . .
C113 N1 C101 C102 -177(2) . .
C123 N1 C101 C102 175(2) . .
C105 N1 C101 C102 57.2(14) . .
C109 N1 C101 C102 -59.8(13) . .
N1 C101 C102 C103 -171.4(10) . .
C101 C102 C103 C104 -172.7(12) . .
C113 N1 C105 C106 -54.8(19) . .
C123 N1 C105 C106 -60.0(19) . .
C101 N1 C105 C106 60.7(12) . .
C109 N1 C105 C106 179.7(10) . .
N1 C105 C106 C107 169.9(10) . .
C105 C106 C107 C108 177.5(11) . .
C113 N1 C109 C110 54.9(18) . .
C123 N1 C109 C110 68.6(17) . .
C101 N1 C109 C110 -55.6(13) . .
C105 N1 C109 C110 -175.9(10) . .
N1 C109 C110 C111 -165.9(10) . .
C109 C110 C111 C112 74.8(16) . .
C123 N1 C113 C114 -40(13) . .
C101 N1 C113 C114 176(3) . .
C105 N1 C113 C114 -63(4) . .
C109 N1 C113 C114 60(4) . .
N1 C113 C114 C115 -179(3) . .
C113 C114 C115 C116 175(3) . .
C113 N1 C123 C124 148(18) . .
C101 N1 C123 C124 -174(3) . .
C105 N1 C123 C124 -53(4) . .
C109 N1 C123 C124 63(4) . .
N1 C123 C124 C125 -172(3) . .
C123 C124 C125 C126 74(4) . .
